data_4504293
loop_
_publ_author_name
'Wang, Cui-Juan'
'Ma, Hai-Rui'
'Wang, Yao-Yu'
'Liu, Ping'
'Zhou, Li-Jun'
'Shi, Qi-Zhen'
'Peng, Shie-Ming'

_publ_section_title
;
 Subtle Structural Changes in Coordination Chains:&#x00A0; Influence of
 the Flexibility of the Precursor Ligands and of the Solvent
;
_journal_issue 9
_journal_name_full 'Crystal Growth &amp; Design'
_journal_page_first 1811
_journal_paper_doi 10.1021/cg070246g
_journal_volume 7
_journal_year 2007
_chemical_formula_sum 'C15 H17 N5 O2'
_chemical_formula_weight 299.34
_chemical_name_systematic
; 
 ? 
;
_space_group_IT_number 14
_symmetry_cell_setting monoclinic
_symmetry_space_group_name_Hall '-P 2ybc'
_symmetry_space_group_name_H-M 'P 1 21/c 1'
_atom_sites_solution_hydrogens geom
_atom_sites_solution_primary direct
_atom_sites_solution_secondary difmap
_audit_creation_method SHELXL-97
_cell_angle_alpha 90.00
_cell_angle_beta 92.219(8)
_cell_angle_gamma 90.00
_cell_formula_units_Z 4
_cell_length_a 10.358(5)
_cell_length_b 16.092(7)
_cell_length_c 9.243(4)
_cell_measurement_reflns_used 2028
_cell_measurement_temperature 273(2)
_cell_measurement_theta_max 22.78
_cell_measurement_theta_min 2.34
_cell_volume 1539.5(12)
_computing_structure_refinement 'SHELXL-97 (Sheldrick, 1997)'
_computing_structure_solution 'SHELXS-97 (Sheldrick, 1990)'
_diffrn_ambient_temperature 273(2)
_diffrn_measured_fraction_theta_full 0.986
_diffrn_measured_fraction_theta_max 0.986
_diffrn_radiation_monochromator graphite
_diffrn_radiation_source 'fine-focus sealed tube'
_diffrn_radiation_type MoK\a
_diffrn_radiation_wavelength 0.71073
_diffrn_reflns_av_R_equivalents 0.0254
_diffrn_reflns_av_sigmaI/netI 0.0431
_diffrn_reflns_limit_h_max 13
_diffrn_reflns_limit_h_min -13
_diffrn_reflns_limit_k_max 20
_diffrn_reflns_limit_k_min -21
_diffrn_reflns_limit_l_max 8
_diffrn_reflns_limit_l_min -12
_diffrn_reflns_number 9448
_diffrn_reflns_theta_full 27.88
_diffrn_reflns_theta_max 27.88
_diffrn_reflns_theta_min 1.97
_exptl_absorpt_coefficient_mu 0.090
_exptl_crystal_colour colourless
_exptl_crystal_density_diffrn 1.291
_exptl_crystal_density_method 'not measured'
_exptl_crystal_description Block
_exptl_crystal_F_000 632
_exptl_crystal_size_max 0.22
_exptl_crystal_size_mid 0.15
_exptl_crystal_size_min 0.05
_refine_diff_density_max 0.194
_refine_diff_density_min -0.164
_refine_diff_density_rms 0.032
_refine_ls_extinction_coef 0.0055(16)
_refine_ls_extinction_expression Fc^*^=kFc[1+0.001xFc^2^\l^3^/sin(2\q)]^-1/4^
_refine_ls_extinction_method SHELXL
_refine_ls_goodness_of_fit_ref 1.058
_refine_ls_hydrogen_treatment mixed
_refine_ls_matrix_type full
_refine_ls_number_parameters 212
_refine_ls_number_reflns 3624
_refine_ls_number_restraints 0
_refine_ls_restrained_S_all 1.058
_refine_ls_R_factor_all 0.0681
_refine_ls_R_factor_gt 0.0397
_refine_ls_shift/su_max 0.001
_refine_ls_shift/su_mean 0.000
_refine_ls_structure_factor_coef Fsqd
_refine_ls_weighting_details 'calc w=1/[\s^2^(Fo^2^)+(0.0486P)^2^+0.0737P] where P=(Fo^2^+2Fc^2^)/3'
_refine_ls_weighting_scheme calc
_refine_ls_wR_factor_gt 0.1001
_refine_ls_wR_factor_ref 0.1100
_reflns_number_gt 2359
_reflns_number_total 3624
_reflns_threshold_expression >2sigma(I)
_cod_data_source_file cg070246gsi20070313_040636.cif
_cod_data_source_block xb0002a
_cod_depositor_comments
;
The following automatic conversions were performed:

'_symmetry_cell_setting' value 'Monoclinic' changed to 'monoclinic'
according to /home/saulius/struct/CIF-dictionaries/cif_core.dic
dictionary named 'cif_core.dic' version 2.4.1 from 2010-06-29.

Automatic conversion script
Id: cif_fix_values 1715 2011-07-08 13:25:40Z adriana 
;
_cod_original_cell_volume 1539.6(12)
_cod_original_sg_symbol_H-M P2(1)/c
_cod_database_code 4504293

loop_
_symmetry_equiv_pos_as_xyz
'x, y, z'
'-x, y+1/2, -z+1/2'
'-x, -y, -z'
'x, -y-1/2, z-1/2'

loop_
_atom_site_label
_atom_site_type_symbol
_atom_site_fract_x
_atom_site_fract_y
_atom_site_fract_z
_atom_site_U_iso_or_equiv
_atom_site_adp_type
_atom_site_occupancy
_atom_site_symmetry_multiplicity
_atom_site_calc_flag
_atom_site_refinement_flags
N1 N -0.33798(12) -0.09763(7) 0.28578(14) 0.0520(3) Uani 1 1 d .
N2 N -0.19129(11) 0.13637(7) 0.40531(14) 0.0472(3) Uani 1 1 d .
H2A H -0.2516 0.1702 0.4275 0.057 Uiso 1 1 calc R
N3 N 0.03124(10) 0.13088(7) 0.35990(12) 0.0390(3) Uani 1 1 d .
N4 N 0.24967(10) 0.13148(7) 0.30209(13) 0.0463(3) Uani 1 1 d .
H4A H 0.3190 0.1608 0.3005 0.056 Uiso 1 1 calc R
N5 N 0.28123(12) -0.09630(7) 0.08608(15) 0.0533(3) Uani 1 1 d .
C1 C -0.21328(15) -0.07965(9) 0.27510(18) 0.0536(4) Uani 1 1 d .
H1 H -0.1595 -0.1216 0.2434 0.064 Uiso 1 1 calc R
C2 C -0.15745(13) -0.00381(8) 0.30726(17) 0.0495(4) Uani 1 1 d .
H2B H -0.0698 0.0048 0.2948 0.059 Uiso 1 1 calc R
C3 C -0.23457(13) 0.05965(8) 0.35866(15) 0.0408(3) Uani 1 1 d .
C4 C -0.36649(13) 0.04233(9) 0.36740(16) 0.0469(4) Uani 1 1 d .
H4B H -0.4230 0.0831 0.3976 0.056 Uiso 1 1 calc R
C5 C -0.41149(14) -0.03507(9) 0.33122(17) 0.0502(4) Uani 1 1 d .
H5 H -0.4994 -0.0450 0.3387 0.060 Uiso 1 1 calc R
C6 C -0.06671(12) 0.16891(8) 0.42290(15) 0.0397(3) Uani 1 1 d .
C7 C -0.05240(14) 0.24173(8) 0.50340(16) 0.0471(4) Uani 1 1 d .
H7 H -0.1227 0.2664 0.5459 0.056 Uiso 1 1 calc R
C8 C 0.06912(14) 0.27586(9) 0.51786(16) 0.0500(4) Uani 1 1 d .
H8 H 0.0818 0.3247 0.5702 0.060 Uiso 1 1 calc R
C9 C 0.17163(14) 0.23802(8) 0.45535(17) 0.0475(4) Uani 1 1 d .
H9 H 0.2545 0.2600 0.4656 0.057 Uiso 1 1 calc R
C10 C 0.14808(12) 0.16581(8) 0.37626(14) 0.0390(3) Uani 1 1 d .
C11 C 0.25305(12) 0.05591(8) 0.23045(15) 0.0392(3) Uani 1 1 d .
C12 C 0.32694(13) 0.04917(9) 0.10821(17) 0.0470(4) Uani 1 1 d .
H12 H 0.3687 0.0955 0.0723 0.056 Uiso 1 1 calc R
C13 C 0.33737(14) -0.02629(9) 0.04162(16) 0.0506(4) Uani 1 1 d .
H13 H 0.3868 -0.0292 -0.0401 0.061 Uiso 1 1 calc R
C14 C 0.21022(15) -0.08881(9) 0.20282(18) 0.0509(4) Uani 1 1 d .
H14 H 0.1699 -0.1363 0.2365 0.061 Uiso 1 1 calc R
C15 C 0.19250(13) -0.01578(8) 0.27675(16) 0.0428(3) Uani 1 1 d .
H15 H 0.1407 -0.0144 0.3567 0.051 Uiso 1 1 calc R
O1 O 0.54419(11) 0.74847(6) 0.26190(13) 0.0519(3) Uani 1 1 d .
O2 O 0.39046(11) 0.75347(6) 1.00533(14) 0.0554(3) Uani 1 1 d .
H1A H 0.5852(17) 0.7976(12) 0.271(2) 0.080 Uiso 1 1 d .
H1B H 0.4934(18) 0.7498(11) 0.183(2) 0.080 Uiso 1 1 d .
H2C H 0.4359(19) 0.7542(10) 0.926(2) 0.080 Uiso 1 1 d .
H2D H 0.3503(17) 0.8019(12) 1.0227(19) 0.080 Uiso 1 1 d .

loop_
_atom_site_aniso_label
_atom_site_aniso_U_11
_atom_site_aniso_U_22
_atom_site_aniso_U_33
_atom_site_aniso_U_23
_atom_site_aniso_U_13
_atom_site_aniso_U_12
N1 0.0524(8) 0.0445(7) 0.0589(8) -0.0001(6) -0.0002(6) -0.0075(6)
N2 0.0395(6) 0.0372(6) 0.0654(8) -0.0096(6) 0.0103(6) 0.0014(5)
N3 0.0378(6) 0.0349(6) 0.0446(7) -0.0019(5) 0.0045(5) -0.0007(4)
N4 0.0357(6) 0.0412(6) 0.0623(8) -0.0075(6) 0.0066(5) -0.0043(5)
N5 0.0555(8) 0.0454(7) 0.0598(8) -0.0074(6) 0.0121(7) 0.0014(6)
C1 0.0495(9) 0.0442(8) 0.0673(11) -0.0083(7) 0.0040(8) -0.0007(7)
C2 0.0392(8) 0.0443(8) 0.0652(10) -0.0084(7) 0.0051(7) -0.0016(6)
C3 0.0419(7) 0.0395(7) 0.0412(8) 0.0004(6) 0.0039(6) -0.0012(6)
C4 0.0419(8) 0.0469(8) 0.0523(9) 0.0003(7) 0.0072(6) -0.0003(6)
C5 0.0420(8) 0.0551(9) 0.0536(9) 0.0058(8) 0.0037(7) -0.0078(7)
C6 0.0414(7) 0.0355(7) 0.0424(8) 0.0014(6) 0.0037(6) 0.0004(6)
C7 0.0501(8) 0.0408(7) 0.0508(9) -0.0075(7) 0.0082(7) 0.0027(6)
C8 0.0579(9) 0.0403(7) 0.0517(9) -0.0096(7) 0.0011(7) -0.0039(7)
C9 0.0447(8) 0.0432(8) 0.0544(9) -0.0060(7) 0.0001(7) -0.0057(6)
C10 0.0403(7) 0.0349(7) 0.0419(8) 0.0018(6) 0.0021(6) 0.0004(6)
C11 0.0325(7) 0.0376(7) 0.0473(8) 0.0008(6) -0.0009(6) 0.0039(5)
C12 0.0430(8) 0.0444(8) 0.0543(9) 0.0062(7) 0.0087(7) -0.0004(6)
C13 0.0505(9) 0.0539(9) 0.0482(9) -0.0010(7) 0.0122(7) 0.0017(7)
C14 0.0533(9) 0.0395(8) 0.0605(10) 0.0006(7) 0.0124(8) -0.0020(6)
C15 0.0441(8) 0.0407(7) 0.0442(8) 0.0026(6) 0.0078(6) 0.0025(6)
O1 0.0481(6) 0.0413(6) 0.0667(8) 0.0017(5) 0.0077(5) -0.0034(5)
O2 0.0564(7) 0.0434(6) 0.0676(8) 0.0005(5) 0.0195(6) 0.0012(5)

loop_
_atom_type_symbol
_atom_type_description
_atom_type_scat_dispersion_real
_atom_type_scat_dispersion_imag
_atom_type_scat_source
C C 0.0033 0.0016 'International Tables Vol C Tables 4.2.6.8 and 6.1.1.4'
H H 0.0000 0.0000 'International Tables Vol C Tables 4.2.6.8 and 6.1.1.4'
N N 0.0061 0.0033 'International Tables Vol C Tables 4.2.6.8 and 6.1.1.4'
O O 0.0106 0.0060 'International Tables Vol C Tables 4.2.6.8 and 6.1.1.4'

loop_
_geom_angle_atom_site_label_1
_geom_angle_atom_site_label_2
_geom_angle_atom_site_label_3
_geom_angle
C1 N1 C5 115.14(12)
C3 N2 C6 131.37(11)
C3 N2 H2A 114.3
C6 N2 H2A 114.3
C6 N3 C10 117.17(12)
C11 N4 C10 128.10(11)
C11 N4 H4A 115.9
C10 N4 H4A 115.9
C14 N5 C13 115.55(13)
N1 C1 C2 125.23(14)
N1 C1 H1 117.4
C2 C1 H1 117.4
C1 C2 C3 118.81(14)
C1 C2 H2B 120.6
C3 C2 H2B 120.6
N2 C3 C2 125.50(13)
N2 C3 C4 117.84(12)
C2 C3 C4 116.62(12)
C5 C4 C3 119.45(13)
C5 C4 H4B 120.3
C3 C4 H4B 120.3
N1 C5 C4 124.68(14)
N1 C5 H5 117.7
C4 C5 H5 117.7
N3 C6 C7 123.42(13)
N3 C6 N2 119.40(12)
C7 C6 N2 117.16(12)
C8 C7 C6 117.78(13)
C8 C7 H7 121.1
C6 C7 H7 121.1
C9 C8 C7 120.17(14)
C9 C8 H8 119.9
C7 C8 H8 119.9
C8 C9 C10 118.04(13)
C8 C9 H9 121.0
C10 C9 H9 121.0
N3 C10 C9 123.41(12)
N3 C10 N4 118.38(12)
C9 C10 N4 118.05(12)
N4 C11 C15 124.18(13)
N4 C11 C12 118.73(12)
C15 C11 C12 117.01(12)
C13 C12 C11 119.31(13)
C13 C12 H12 120.3
C11 C12 H12 120.3
N5 C13 C12 124.46(14)
N5 C13 H13 117.8
C12 C13 H13 117.8
N5 C14 C15 124.56(14)
N5 C14 H14 117.7
C15 C14 H14 117.7
C14 C15 C11 119.09(13)
C14 C15 H15 120.5
C11 C15 H15 120.5
H1A O1 H1B 108.9(16)
H2C O2 H2D 113.5(16)

loop_
_geom_bond_atom_site_label_1
_geom_bond_atom_site_label_2
_geom_bond_distance
N1 C1 1.3311(19)
N1 C5 1.3396(19)
N2 C3 1.3770(17)
N2 C6 1.3964(17)
N2 H2A 0.8600
N3 C6 1.3375(17)
N3 C10 1.3377(17)
N4 C11 1.3858(17)
N4 C10 1.3923(17)
N4 H4A 0.8600
N5 C14 1.3347(19)
N5 C13 1.3397(19)
C1 C2 1.378(2)
C1 H1 0.9300
C2 C3 1.3913(18)
C2 H2B 0.9300
C3 C4 1.400(2)
C4 C5 1.367(2)
C4 H4B 0.9300
C5 H5 0.9300
C6 C7 1.3929(19)
C7 C8 1.375(2)
C7 H7 0.9300
C8 C9 1.371(2)
C8 H8 0.9300
C9 C10 1.3894(18)
C9 H9 0.9300
C11 C15 1.3887(18)
C11 C12 1.393(2)
C12 C13 1.368(2)
C12 H12 0.9300
C13 H13 0.9300
C14 C15 1.3752(19)
C14 H14 0.9300
C15 H15 0.9300
O1 H1A 0.900(19)
O1 H1B 0.88(2)
O2 H2C 0.89(2)
O2 H2D 0.90(2)

loop_
_cod_related_entry_id
_cod_related_entry_database
_cod_related_entry_code
1 ChemSpider 30661449
